data_1535962
loop_
_publ_author_name
'Jacobsen, H.'
'Meyer, G.'
'Blasse, G.'
'Schipper, W.'

_publ_section_title
;
 Synthesis, structures and luminescence of two new europium(II)
 silicate-chlorides, Eu2SiO3Cl2 and Eu5SiO4Cl6
;
_journal_name_full 'Zeitschrift fuer Anorganische und Allgemeine Chemie'
_journal_page_first 451
_journal_page_last 456
_journal_volume 620
_journal_year 1994
_chemical_formula_sum 'Cl2 Eu2 O3 Si'
_chemical_name_systematic 'Eu2 Cl2 (Si O3)'
_space_group_IT_number 87
_symmetry_space_group_name_Hall '-I 4'
_symmetry_space_group_name_H-M 'I 4/m'
_cell_angle_alpha 90
_cell_angle_beta 90
_cell_angle_gamma 90
_cell_formula_units_Z 8
_cell_length_a 11.187
_cell_length_b 11.187
_cell_length_c 9.526
_cell_volume 1192.169
_citation_journal_id_ASTM ZAACAB
_cod_data_source_file Jacobsen_ZAACAB_1994_1578.cif
_cod_data_source_block Cl2Eu2O3Si1
_cod_original_formula_sum 'Cl2 Eu2 O3 Si1'
_cod_database_code 1535962

loop_
_symmetry_equiv_pos_as_xyz
x,y,z
-y,x,z
-x,-y,z
y,-x,z
-x,-y,-z
y,-x,-z
x,y,-z
-y,x,-z
x+1/2,y+1/2,z+1/2
-y+1/2,x+1/2,z+1/2
-x+1/2,-y+1/2,z+1/2
y+1/2,-x+1/2,z+1/2
-x+1/2,-y+1/2,-z+1/2
y+1/2,-x+1/2,-z+1/2
x+1/2,y+1/2,-z+1/2
-y+1/2,x+1/2,-z+1/2

loop_
_atom_site_label
_atom_site_type_symbol
_atom_site_fract_x
_atom_site_fract_y
_atom_site_fract_z
_atom_site_occupancy
_atom_site_U_iso_or_equiv
Cl1 Cl-1 0 0 0.201 1 0.0
Cl3 Cl-1 0.254 0.1014 0 1 0.0
Eu1 Eu+2 0.74876 0.08179 0.77183 1 0.0
O1 O-2 0.1272 0.7551 0.354 1 0.0
Si1 Si+4 0.4044 0.6821 0 1 0.0
Cl2 Cl-1 0 0.5 0.25 1 0.0
O2 O-2 0.4487 0.3372 0 1 0.0
